data_4081367
loop_
_publ_author_name
'Frutos-Pedre Roberto'
'Gonz\'alez-Herrero, Pablo'
'Vicente, Jos\'e'
'Jones, Peter G.'

_publ_section_title
;
 Reactivity of Ortho-Palladated Benzamides toward CO, Isocyanides, and
 Alkynes. Synthesis of Functionalized Isoindolin-1-ones and
 4,5-Disubstituted Benzo[c]azepine-1,3-diones
;
_journal_issue 16
_journal_name_full Organometallics
_journal_page_first 4664
_journal_paper_doi 10.1021/om4006406
_journal_volume 32
_journal_year 2013
_chemical_formula_sum 'C25 H32 F3 N3 O6 Pd S'
_chemical_formula_weight 666.00
_chemical_name_systematic
; 
 ? 
;
_space_group_IT_number 61
_symmetry_cell_setting orthorhombic
_symmetry_space_group_name_Hall '-P 2ac 2ab'
_symmetry_space_group_name_H-M 'P b c a'
_atom_sites_solution_hydrogens geom
_atom_sites_solution_primary direct
_atom_sites_solution_secondary difmap
_audit_creation_method SHELXL-97
_cell_angle_alpha 90.00
_cell_angle_beta 90.00
_cell_angle_gamma 90.00
_cell_formula_units_Z 8
_cell_length_a 17.8564(4)
_cell_length_b 16.0031(4)
_cell_length_c 19.9027(4)
_cell_measurement_reflns_used 23515
_cell_measurement_temperature 100(2)
_cell_measurement_theta_max 30.7915
_cell_measurement_theta_min 2.2765
_cell_volume 5687.4(2)
_computing_cell_refinement
; 
CrysAlisPro, Oxford Diffraction Ltd., 
Version 1.171.35.21 (release 20-01-2012 CrysAlis171 .NET) 
(compiled Jan 23 2012,18:06:46) 
;
_computing_data_collection
; 
CrysAlisPro, Oxford Diffraction Ltd., 
Version 1.171.35.21 (release 20-01-2012 CrysAlis171 .NET) 
(compiled Jan 23 2012,18:06:46) 
;
_computing_data_reduction
; 
CrysAlisPro, Oxford Diffraction Ltd., 
Version 1.171.35.21 (release 20-01-2012 CrysAlis171 .NET) 
(compiled Jan 23 2012,18:06:46) 
;
_computing_molecular_graphics 'Siemens XP'
_computing_publication_material SHELXL-97
_computing_structure_refinement 'SHELXL-97 (Sheldrick, 1997)'
_computing_structure_solution 'SHELXS-97 (Sheldrick, 1990)'
_diffrn_ambient_temperature 100(2)
_diffrn_detector_area_resol_mean 16.1419
_diffrn_measured_fraction_theta_full 0.996
_diffrn_measured_fraction_theta_max 0.996
_diffrn_measurement_device_type 'Oxford Diffraction Xcalibur, Eos'
_diffrn_measurement_method \w-scan
_diffrn_radiation_monochromator graphite
_diffrn_radiation_source 'Enhance (Mo) X-ray Source'
_diffrn_radiation_type MoK\a
_diffrn_radiation_wavelength 0.71073
_diffrn_reflns_av_R_equivalents 0.0507
_diffrn_reflns_av_sigmaI/netI 0.0251
_diffrn_reflns_limit_h_max 25
_diffrn_reflns_limit_h_min -24
_diffrn_reflns_limit_k_max 22
_diffrn_reflns_limit_k_min -22
_diffrn_reflns_limit_l_max 28
_diffrn_reflns_limit_l_min -27
_diffrn_reflns_number 113871
_diffrn_reflns_theta_full 30.03
_diffrn_reflns_theta_max 30.03
_diffrn_reflns_theta_min 2.28
_exptl_absorpt_coefficient_mu 0.789
_exptl_absorpt_correction_T_max 1.00000
_exptl_absorpt_correction_T_min 0.95395
_exptl_absorpt_correction_type multi-scan
_exptl_absorpt_process_details
; 
CrysAlisPro, Oxford Diffraction Ltd., 
Version 1.171.35.21 (release 20-01-2012 CrysAlis171 .NET) 
(compiled Jan 23 2012,18:06:46) 
;
_exptl_crystal_colour 'pale yellow'
_exptl_crystal_density_diffrn 1.556
_exptl_crystal_density_meas ?
_exptl_crystal_density_method 'not measured'
_exptl_crystal_description tablet
_exptl_crystal_F_000 2720
_exptl_crystal_size_max 0.40
_exptl_crystal_size_mid 0.30
_exptl_crystal_size_min 0.15
_refine_diff_density_max 0.821
_refine_diff_density_min -0.557
_refine_diff_density_rms 0.085
_refine_ls_extinction_method none
_refine_ls_goodness_of_fit_ref 1.068
_refine_ls_hydrogen_treatment mixed
_refine_ls_matrix_type full
_refine_ls_number_parameters 362
_refine_ls_number_reflns 8279
_refine_ls_number_restraints 0
_refine_ls_restrained_S_all 1.068
_refine_ls_R_factor_all 0.0437
_refine_ls_R_factor_gt 0.0290
_refine_ls_shift/su_max 0.003
_refine_ls_shift/su_mean 0.000
_refine_ls_structure_factor_coef Fsqd
_refine_ls_weighting_details 'calc w=1/[\s^2^(Fo^2^)+(0.0181P)^2^+7.3674P] where P=(Fo^2^+2Fc^2^)/3'
_refine_ls_weighting_scheme calc
_refine_ls_wR_factor_gt 0.0586
_refine_ls_wR_factor_ref 0.0656
_reflns_number_gt 6676
_reflns_number_total 8279
_reflns_threshold_expression >2sigma(I)
_cod_data_source_file om4006406_si_002.cif
_cod_data_source_block refit
_cod_depositor_comments
;
The following automatic conversions were performed:

'_exptl_crystal_density_meas' value 'not measured' was changed to '?'
- the value is perceived as not measured.

Automatic conversion script
Id: cif_fix_values 3008 2015-01-20 13:52:24Z robertas 
;
_cod_original_cell_volume 5687.3(2)
_cod_database_code 4081367

loop_
_symmetry_equiv_pos_as_xyz
'x, y, z'
'-x+1/2, -y, z+1/2'
'-x, y+1/2, -z+1/2'
'x+1/2, -y+1/2, -z'
'-x, -y, -z'
'x-1/2, y, -z-1/2'
'x, -y-1/2, z-1/2'
'-x-1/2, y-1/2, z'

loop_
_atom_site_label
_atom_site_type_symbol
_atom_site_fract_x
_atom_site_fract_y
_atom_site_fract_z
_atom_site_U_iso_or_equiv
_atom_site_adp_type
_atom_site_occupancy
_atom_site_symmetry_multiplicity
_atom_site_calc_flag
_atom_site_refinement_flags
Pd1 Pd 0.575531(7) 0.728261(8) 0.327509(6) 0.01285(4) Uani 1 1 d .
C1 C 0.57782(11) 0.60855(11) 0.35561(9) 0.0167(4) Uani 1 1 d .
C2 C 0.63123(11) 0.55767(12) 0.33112(8) 0.0170(4) Uani 1 1 d .
C3 C 0.68892(11) 0.59222(11) 0.28388(9) 0.0160(4) Uani 1 1 d .
C4 C 0.66928(11) 0.63013(12) 0.22227(9) 0.0160(4) Uani 1 1 d .
C5 C 0.72451(11) 0.65738(12) 0.17793(9) 0.0183(4) Uani 1 1 d .
H5 H 0.7105 0.6816 0.1362 0.022 Uiso 1 1 calc R
C6 C 0.79974(11) 0.64943(12) 0.19419(10) 0.0211(4) Uani 1 1 d .
H6 H 0.8372 0.6687 0.1641 0.025 Uiso 1 1 calc R
C7 C 0.81970(11) 0.61294(12) 0.25500(10) 0.0218(4) Uani 1 1 d .
H7 H 0.8711 0.6075 0.2665 0.026 Uiso 1 1 calc R
C8 C 0.76519(11) 0.58449(12) 0.29900(10) 0.0195(4) Uani 1 1 d .
H8 H 0.7798 0.5593 0.3402 0.023 Uiso 1 1 calc R
C9 C 0.58925(10) 0.64101(11) 0.20177(9) 0.0151(3) Uani 1 1 d .
C10 C 0.51586(11) 0.58134(12) 0.39971(9) 0.0187(4) Uani 1 1 d .
C11 C 0.40028(13) 0.51126(16) 0.40707(11) 0.0319(5) Uani 1 1 d .
H11A H 0.4185 0.4678 0.4376 0.048 Uiso 1 1 calc R
H11B H 0.3609 0.4881 0.3782 0.048 Uiso 1 1 calc R
H11C H 0.3799 0.5579 0.4333 0.048 Uiso 1 1 calc R
C12 C 0.49451(11) 0.61612(13) 0.11608(9) 0.0200(4) Uani 1 1 d .
H12A H 0.4578 0.5932 0.1477 0.030 Uiso 1 1 calc R
H12B H 0.4914 0.5857 0.0734 0.030 Uiso 1 1 calc R
H12C H 0.4839 0.6754 0.1084 0.030 Uiso 1 1 calc R
C13 C 0.63779(11) 0.46690(12) 0.34700(9) 0.0175(4) Uani 1 1 d .
C14 C 0.61643(14) 0.43348(14) 0.40909(11) 0.0301(5) Uani 1 1 d .
H14 H 0.5995 0.4698 0.4436 0.036 Uiso 1 1 calc R
C15 C 0.61958(14) 0.34796(14) 0.42104(11) 0.0317(5) Uani 1 1 d .
H15 H 0.6045 0.3265 0.4634 0.038 Uiso 1 1 calc R
C16 C 0.64446(11) 0.29392(13) 0.37169(12) 0.0246(4) Uani 1 1 d .
H16 H 0.6465 0.2355 0.3799 0.030 Uiso 1 1 calc R
C17 C 0.66630(11) 0.32596(12) 0.31012(11) 0.0212(4) Uani 1 1 d .
H17 H 0.6831 0.2892 0.2758 0.025 Uiso 1 1 calc R
C18 C 0.66390(10) 0.41138(12) 0.29799(10) 0.0173(4) Uani 1 1 d .
H18 H 0.6802 0.4324 0.2558 0.021 Uiso 1 1 calc R
C19 C 0.55729(13) 0.78723(14) 0.46902(10) 0.0277(5) Uani 1 1 d .
H19A H 0.5793 0.8141 0.5086 0.042 Uiso 1 1 calc R
H19B H 0.5366 0.7328 0.4818 0.042 Uiso 1 1 calc R
H19C H 0.5173 0.8226 0.4510 0.042 Uiso 1 1 calc R
C20 C 0.67648(13) 0.72268(14) 0.44665(10) 0.0276(5) Uani 1 1 d .
H20A H 0.7139 0.7096 0.4122 0.041 Uiso 1 1 calc R
H20B H 0.6547 0.6707 0.4638 0.041 Uiso 1 1 calc R
H20C H 0.7004 0.7531 0.4836 0.041 Uiso 1 1 calc R
C21 C 0.64951(11) 0.85826(12) 0.39853(10) 0.0205(4) Uani 1 1 d .
H21A H 0.6973 0.8496 0.3743 0.025 Uiso 1 1 calc R
H21B H 0.6602 0.8905 0.4399 0.025 Uiso 1 1 calc R
C22 C 0.59579(11) 0.90642(12) 0.35469(10) 0.0209(4) Uani 1 1 d .
H22A H 0.5495 0.9191 0.3802 0.025 Uiso 1 1 calc R
H22B H 0.6189 0.9600 0.3409 0.025 Uiso 1 1 calc R
C23 C 0.50455(12) 0.88298(13) 0.26523(12) 0.0271(5) Uani 1 1 d .
H23A H 0.5086 0.9411 0.2501 0.041 Uiso 1 1 calc R
H23B H 0.4654 0.8786 0.2995 0.041 Uiso 1 1 calc R
H23C H 0.4918 0.8472 0.2270 0.041 Uiso 1 1 calc R
C24 C 0.63607(11) 0.86508(13) 0.24237(10) 0.0234(4) Uani 1 1 d .
H24A H 0.6407 0.9241 0.2299 0.035 Uiso 1 1 calc R
H24B H 0.6226 0.8322 0.2026 0.035 Uiso 1 1 calc R
H24C H 0.6839 0.8451 0.2604 0.035 Uiso 1 1 calc R
N1 N 0.56960(9) 0.60715(10) 0.14394(8) 0.0160(3) Uani 1 1 d .
H01 H 0.6001(13) 0.5809(15) 0.1229(12) 0.022(6) Uiso 1 1 d .
N2 N 0.61623(9) 0.77531(10) 0.41682(8) 0.0179(3) Uani 1 1 d .
N3 N 0.57709(9) 0.85583(10) 0.29409(8) 0.0163(3) Uani 1 1 d .
O1 O 0.54255(7) 0.68346(8) 0.23521(6) 0.0167(3) Uani 1 1 d .
O2 O 0.51124(8) 0.59611(9) 0.45944(7) 0.0230(3) Uani 1 1 d .
O3 O 0.46178(9) 0.54095(9) 0.36568(7) 0.0242(3) Uani 1 1 d .
S1 S 0.64669(3) 0.44848(3) 0.02984(2) 0.01971(10) Uani 1 1 d .
O4 O 0.67770(9) 0.52413(10) 0.05806(8) 0.0333(4) Uani 1 1 d .
O5 O 0.56925(9) 0.43641(11) 0.04576(9) 0.0360(4) Uani 1 1 d .
O6 O 0.66771(11) 0.43050(11) -0.03827(7) 0.0364(4) Uani 1 1 d .
C99 C 0.69230(14) 0.36573(15) 0.07785(11) 0.0318(5) Uani 1 1 d .
F1 F 0.67260(10) 0.29037(9) 0.05528(8) 0.0458(4) Uani 1 1 d .
F2 F 0.76627(9) 0.37019(12) 0.07477(9) 0.0562(5) Uani 1 1 d .
F3 F 0.67257(11) 0.36944(11) 0.14259(7) 0.0601(5) Uani 1 1 d .

loop_
_atom_site_aniso_label
_atom_site_aniso_U_11
_atom_site_aniso_U_22
_atom_site_aniso_U_33
_atom_site_aniso_U_23
_atom_site_aniso_U_13
_atom_site_aniso_U_12
Pd1 0.01575(7) 0.01204(6) 0.01076(6) -0.00075(5) 0.00000(5) 0.00385(5)
C1 0.0260(10) 0.0139(8) 0.0102(7) -0.0003(6) -0.0005(7) 0.0053(7)
C2 0.0259(10) 0.0151(8) 0.0101(7) -0.0014(6) -0.0030(7) 0.0045(7)
C3 0.0227(9) 0.0125(8) 0.0129(8) -0.0027(6) -0.0026(7) 0.0050(7)
C4 0.0198(9) 0.0152(8) 0.0131(8) -0.0039(7) -0.0024(7) 0.0041(7)
C5 0.0225(9) 0.0181(9) 0.0143(8) -0.0020(7) -0.0023(7) 0.0014(7)
C6 0.0199(9) 0.0189(9) 0.0246(9) -0.0043(8) 0.0011(8) -0.0012(8)
C7 0.0200(10) 0.0167(9) 0.0286(10) -0.0043(8) -0.0070(8) 0.0043(8)
C8 0.0241(10) 0.0156(9) 0.0187(8) -0.0026(7) -0.0075(7) 0.0048(7)
C9 0.0204(9) 0.0126(8) 0.0122(8) 0.0018(6) -0.0009(7) -0.0003(7)
C10 0.0273(10) 0.0135(8) 0.0153(8) 0.0008(7) -0.0006(7) 0.0041(7)
C11 0.0362(12) 0.0385(13) 0.0209(10) 0.0057(9) 0.0003(9) -0.0121(10)
C12 0.0180(9) 0.0271(10) 0.0150(8) 0.0003(7) -0.0022(7) -0.0015(8)
C13 0.0207(9) 0.0147(9) 0.0173(8) -0.0007(7) -0.0030(7) 0.0051(7)
C14 0.0469(14) 0.0233(11) 0.0202(10) 0.0030(8) 0.0053(9) 0.0157(10)
C15 0.0413(13) 0.0253(11) 0.0286(11) 0.0101(9) 0.0079(10) 0.0111(10)
C16 0.0168(9) 0.0158(9) 0.0413(12) 0.0031(8) 0.0000(8) 0.0016(7)
C17 0.0155(9) 0.0158(9) 0.0323(10) -0.0063(8) 0.0000(8) 0.0008(7)
C18 0.0141(8) 0.0181(9) 0.0196(8) -0.0033(7) -0.0009(7) -0.0006(7)
C19 0.0363(12) 0.0272(11) 0.0196(9) -0.0075(8) 0.0109(8) -0.0027(9)
C20 0.0327(12) 0.0292(11) 0.0209(9) -0.0003(9) -0.0117(8) 0.0045(9)
C21 0.0207(9) 0.0204(9) 0.0203(9) -0.0052(7) -0.0013(7) -0.0021(8)
C22 0.0218(10) 0.0149(9) 0.0260(10) -0.0028(7) 0.0025(8) 0.0003(7)
C23 0.0208(10) 0.0213(10) 0.0392(12) 0.0056(9) -0.0071(9) 0.0053(8)
C24 0.0225(10) 0.0230(10) 0.0247(10) 0.0033(8) 0.0027(8) -0.0018(8)
N1 0.0185(8) 0.0181(8) 0.0114(7) -0.0019(6) 0.0004(6) 0.0020(6)
N2 0.0215(8) 0.0181(8) 0.0141(7) -0.0036(6) -0.0001(6) 0.0032(6)
N3 0.0137(7) 0.0148(7) 0.0204(7) 0.0015(6) -0.0009(6) 0.0014(6)
O1 0.0189(6) 0.0187(6) 0.0126(6) -0.0017(5) -0.0007(5) 0.0050(5)
O2 0.0345(8) 0.0209(7) 0.0136(6) -0.0011(5) 0.0035(6) 0.0007(6)
O3 0.0318(8) 0.0270(8) 0.0139(6) 0.0003(5) 0.0002(6) -0.0051(6)
S1 0.0227(2) 0.0209(2) 0.0155(2) -0.00325(17) 0.00120(18) -0.00084(19)
O4 0.0380(9) 0.0266(8) 0.0353(9) -0.0118(7) 0.0121(7) -0.0098(7)
O5 0.0200(8) 0.0428(10) 0.0452(10) -0.0141(8) -0.0012(7) -0.0018(7)
O6 0.0583(11) 0.0349(9) 0.0161(7) -0.0035(6) 0.0053(7) 0.0018(8)
C99 0.0392(13) 0.0372(13) 0.0190(10) -0.0052(9) -0.0011(9) 0.0109(11)
F1 0.0699(11) 0.0253(7) 0.0423(8) -0.0012(6) 0.0064(8) 0.0076(7)
F2 0.0339(9) 0.0731(12) 0.0615(11) -0.0330(9) -0.0170(7) 0.0240(8)
F3 0.0971(14) 0.0651(11) 0.0181(7) 0.0024(7) 0.0043(8) 0.0359(10)

loop_
_atom_type_symbol
_atom_type_description
_atom_type_scat_dispersion_real
_atom_type_scat_dispersion_imag
_atom_type_scat_source
C C 0.0033 0.0016 'International Tables Vol C Tables 4.2.6.8 and 6.1.1.4'
H H 0.0000 0.0000 'International Tables Vol C Tables 4.2.6.8 and 6.1.1.4'
N N 0.0061 0.0033 'International Tables Vol C Tables 4.2.6.8 and 6.1.1.4'
O O 0.0106 0.0060 'International Tables Vol C Tables 4.2.6.8 and 6.1.1.4'
F F 0.0171 0.0103 'International Tables Vol C Tables 4.2.6.8 and 6.1.1.4'
S S 0.1246 0.1234 'International Tables Vol C Tables 4.2.6.8 and 6.1.1.4'
Pd Pd -0.9988 1.0072 'International Tables Vol C Tables 4.2.6.8 and 6.1.1.4'

loop_
_geom_angle_atom_site_label_1
_geom_angle_atom_site_label_2
_geom_angle_atom_site_label_3
_geom_angle
C1 Pd1 O1 85.50(6)
C1 Pd1 N2 95.83(7)
O1 Pd1 N2 175.71(6)
C1 Pd1 N3 177.39(7)
O1 Pd1 N3 93.35(6)
N2 Pd1 N3 85.14(6)
C2 C1 C10 124.58(17)
C2 C1 Pd1 119.59(14)
C10 C1 Pd1 115.71(13)
C1 C2 C13 124.64(18)
C1 C2 C3 119.39(17)
C13 C2 C3 115.98(16)
C8 C3 C4 117.79(18)
C8 C3 C2 120.04(16)
C4 C3 C2 122.13(17)
C5 C4 C3 120.56(17)
C5 C4 C9 117.83(16)
C3 C4 C9 121.60(17)
C6 C5 C4 120.59(18)
C5 C6 C7 119.32(19)
C8 C7 C6 120.53(18)
C7 C8 C3 121.20(18)
O1 C9 N1 120.28(17)
O1 C9 C4 123.27(16)
N1 C9 C4 116.36(16)
O2 C10 O3 122.52(19)
O2 C10 C1 125.07(19)
O3 C10 C1 112.33(15)
C14 C13 C18 117.62(18)
C14 C13 C2 122.56(17)
C18 C13 C2 119.79(17)
C15 C14 C13 121.1(2)
C16 C15 C14 120.5(2)
C15 C16 C17 119.20(19)
C16 C17 C18 120.64(19)
C17 C18 C13 120.93(18)
N2 C21 C22 109.93(16)
N3 C22 C21 109.45(15)
C9 N1 C12 122.40(16)
C20 N2 C19 107.72(16)
C20 N2 C21 108.13(16)
C19 N2 C21 109.61(15)
C20 N2 Pd1 113.05(12)
C19 N2 Pd1 113.48(13)
C21 N2 Pd1 104.69(11)
C24 N3 C23 108.84(16)
C24 N3 C22 110.43(15)
C23 N3 C22 110.50(16)
C24 N3 Pd1 108.65(12)
C23 N3 Pd1 112.79(12)
C22 N3 Pd1 105.58(11)
C9 O1 Pd1 117.92(12)
C10 O3 C11 114.47(15)
O5 S1 O6 115.75(11)
O5 S1 O4 113.40(10)
O6 S1 O4 115.77(10)
O5 S1 C99 102.55(11)
O6 S1 C99 103.43(10)
O4 S1 C99 103.50(11)
F2 C99 F1 107.23(19)
F2 C99 F3 107.8(2)
F1 C99 F3 107.2(2)
F2 C99 S1 112.45(18)
F1 C99 S1 111.23(16)
F3 C99 S1 110.78(16)

loop_
_geom_bond_atom_site_label_1
_geom_bond_atom_site_label_2
_geom_bond_distance
Pd1 C1 1.9962(18)
Pd1 O1 2.0580(12)
Pd1 N2 2.0628(15)
Pd1 N3 2.1474(15)
C1 C2 1.345(3)
C1 C10 1.478(3)
C2 C13 1.491(3)
C2 C3 1.500(3)
C3 C8 1.400(3)
C3 C4 1.412(2)
C4 C5 1.393(3)
C4 C9 1.496(3)
C5 C6 1.388(3)
C6 C7 1.390(3)
C7 C8 1.386(3)
C9 O1 1.265(2)
C9 N1 1.320(2)
C10 O2 1.215(2)
C10 O3 1.345(2)
C11 O3 1.453(3)
C12 N1 1.458(2)
C13 C14 1.399(3)
C13 C18 1.399(3)
C14 C15 1.390(3)
C15 C16 1.382(3)
C16 C17 1.384(3)
C17 C18 1.389(3)
C19 N2 1.491(2)
C20 N2 1.490(3)
C21 N2 1.499(3)
C21 C22 1.508(3)
C22 N3 1.490(2)
C23 N3 1.482(2)
C24 N3 1.480(2)
S1 O5 1.4318(16)
S1 O6 1.4357(15)
S1 O4 1.4450(16)
S1 C99 1.825(2)
C99 F2 1.324(3)
C99 F1 1.334(3)
C99 F3 1.337(2)

loop_
_geom_hbond_atom_site_label_D
_geom_hbond_atom_site_label_H
_geom_hbond_atom_site_label_A
_geom_hbond_distance_DH
_geom_hbond_distance_HA
_geom_hbond_distance_DA
_geom_hbond_angle_DHA
_geom_hbond_site_symmetry_A
N1 H01 O4 0.81(2) 2.10(2) 2.900(2) 173(2) .
C11 H11A O2 0.98 2.61 3.537(3) 157.6 5_666
C12 H12B O5 0.98 2.63 3.518(3) 150.6 5_665
C19 H19C O5 0.98 2.39 3.300(3) 154.4 3_655
C22 H22A O5 0.99 2.60 3.583(3) 173.5 3_655
C8 H8 O6 0.95 2.60 3.461(2) 151.1 2_665
C18 H18 F3 0.95 2.47 3.169(2) 130.1 .
